data_4343412
loop_
_publ_author_name
'Thu\'ery, Pierre'
'Harrowfield, Jack'

_publ_section_title
;
 Uranyl Ion Complexes with 1,1'-Biphenyl-2,2',6,6'-tetracarboxylic Acid:
 Structural and Spectroscopic Studies of One- to Three-Dimensional
 Assemblies.
;
_journal_issue 13
_journal_name_full 'Inorganic chemistry'
_journal_page_first 6296
_journal_page_last 6305
_journal_paper_doi 10.1021/acs.inorgchem.5b00596
_journal_volume 54
_journal_year 2015
_chemical_formula_sum 'C136 H78 Cu4 N8 O60 U5'
_chemical_formula_weight 4228.37
_space_group_crystal_system monoclinic
_space_group_IT_number 14
_space_group_name_Hall '-P 2ybc'
_space_group_name_H-M_alt 'P 1 21/c 1'
_symmetry_space_group_name_Hall '-P 2ybc'
_symmetry_space_group_name_H-M 'P 1 21/c 1'
_atom_sites_solution_hydrogens mixed
_audit_creation_method SHELXL-2014
_cell_angle_alpha 90
_cell_angle_beta 94.538(2)
_cell_angle_gamma 90
_cell_formula_units_Z 2
_cell_length_a 17.1003(4)
_cell_length_b 14.9120(5)
_cell_length_c 25.7571(8)
_cell_measurement_reflns_used 216643
_cell_measurement_temperature 150(2)
_cell_measurement_theta_max 25.68
_cell_measurement_theta_min 2.98
_cell_volume 6547.5(3)
_computing_cell_refinement 'HKL2000 (Otwinowski & Minor, 1997)'
_computing_data_collection 'COLLECT (Nonius, 1998)'
_computing_data_reduction 'HKL2000 (Otwinowski & Minor, 1997)'
_computing_molecular_graphics 'SHELXTL (Sheldrick, 2008)'
_computing_publication_material 'SHELXTL (Sheldrick, 2008); PLATON (Spek, 2003)'
_computing_structure_refinement 'SHELXL (Sheldrick, 2015)'
_computing_structure_solution 'SHELXT (Sheldrick, 2015)'
_diffrn_ambient_temperature 150(2)
_diffrn_measured_fraction_theta_full 0.997
_diffrn_measured_fraction_theta_max 0.997
_diffrn_measurement_device_type 'Nonius Kappa-CCD area-detector diffractometer'
_diffrn_measurement_method 'two \f and five \w scans with 2\% steps (478 frames)'
_diffrn_radiation_monochromator graphite
_diffrn_radiation_source 'fine-focus sealed tube'
_diffrn_radiation_type MoK\a
_diffrn_radiation_wavelength 0.71073
_diffrn_reflns_av_R_equivalents 0.0348
_diffrn_reflns_av_unetI/netI 0.0462
_diffrn_reflns_laue_measured_fraction_full 0.997
_diffrn_reflns_laue_measured_fraction_max 0.997
_diffrn_reflns_limit_h_max 20
_diffrn_reflns_limit_h_min -20
_diffrn_reflns_limit_k_max 18
_diffrn_reflns_limit_k_min -18
_diffrn_reflns_limit_l_max 31
_diffrn_reflns_limit_l_min -31
_diffrn_reflns_number 216643
_diffrn_reflns_point_group_measured_fraction_full 0.997
_diffrn_reflns_point_group_measured_fraction_max 0.997
_diffrn_reflns_theta_full 25.242
_diffrn_reflns_theta_max 25.682
_diffrn_reflns_theta_min 2.982
_diffrn_standards_decay_% 0
_diffrn_standards_interval_time 0
_diffrn_standards_number 0
_exptl_absorpt_coefficient_mu 6.902
_exptl_absorpt_correction_T_max 0.468
_exptl_absorpt_correction_T_min 0.354
_exptl_absorpt_correction_type multi-scan
_exptl_absorpt_process_details 'SCALEPACK (Otwinowski & Minor, 1997)'
_exptl_crystal_colour 'translucent dark green'
_exptl_crystal_density_diffrn 2.145
_exptl_crystal_description parallelepiped
_exptl_crystal_F_000 4012
_exptl_crystal_size_max 0.14
_exptl_crystal_size_mid 0.11
_exptl_crystal_size_min 0.11
_refine_diff_density_max 2.535
_refine_diff_density_min -1.503
_refine_diff_density_rms 0.156
_refine_ls_extinction_method none
_refine_ls_goodness_of_fit_ref 1.165
_refine_ls_hydrogen_treatment constr
_refine_ls_matrix_type full
_refine_ls_number_parameters 1018
_refine_ls_number_reflns 12386
_refine_ls_number_restraints 99
_refine_ls_restrained_S_all 1.174
_refine_ls_R_factor_all 0.0579
_refine_ls_R_factor_gt 0.0437
_refine_ls_shift/su_max 0.001
_refine_ls_shift/su_mean 0.000
_refine_ls_structure_factor_coef Fsqd
_refine_ls_weighting_details 'w=1/[\s^2^(Fo^2^)+(0.0217P)^2^+59.2688P] where P=(Fo^2^+2Fc^2^)/3'
_refine_ls_weighting_scheme calc
_refine_ls_wR_factor_gt 0.0949
_refine_ls_wR_factor_ref 0.0982
_reflns_Friedel_coverage 0.000
_reflns_number_gt 10445
_reflns_number_total 12386
_reflns_threshold_expression 'I > 2\s(I)'
_cod_data_source_file ic5b00596_si_002.cif
_cod_data_source_block 5
_cod_depositor_comments 'Adding full bibliography for 4343408--4343413.cif.'
_cod_database_code 4343412
_shelx_space_group_comment
;
The symmetry employed for this shelxl refinement is uniquely defined
by the following loop, which should always be used as a source of
symmetry information in preference to the above space-group names.
They are only intended as comments.
;
_shelxl_version_number 2014-3

loop_
_space_group_symop_operation_xyz
'x, y, z'
'-x, y+1/2, -z+1/2'
'-x, -y, -z'
'x, -y-1/2, z-1/2'

loop_
_atom_site_label
_atom_site_type_symbol
_atom_site_fract_x
_atom_site_fract_y
_atom_site_fract_z
_atom_site_U_iso_or_equiv
_atom_site_adp_type
_atom_site_occupancy
_atom_site_site_symmetry_order
_atom_site_calc_flag
_atom_site_refinement_flags_posn
_atom_site_refinement_flags_adp
_atom_site_refinement_flags_occupancy
_atom_site_disorder_assembly
_atom_site_disorder_group
U1 U 0.74995(2) 0.38851(2) 0.25180(2) 0.02242(8) Uani 1 1 d . . . . .
U2 U 0.71088(2) 0.36718(2) 0.59837(2) 0.02167(8) Uani 1 1 d . . . . .
U3 U 0.75086(4) 0.07873(5) 0.41457(2) 0.03465(16) Uani 0.5 1 d . U P . .
Cu1 Cu 0.81540(5) 0.67591(6) 0.27380(3) 0.0230(2) Uani 1 1 d . . . . .
Cu2 Cu 0.68426(6) 0.66886(6) 0.55373(4) 0.0263(2) Uani 1 1 d . . . . .
O1 O 0.6517(3) 0.4263(4) 0.2454(2) 0.0269(12) Uani 1 1 d . . . . .
O2 O 0.8487(3) 0.3555(4) 0.2585(2) 0.0342(13) Uani 1 1 d . . . . .
O3 O 0.6236(3) 0.3227(4) 0.62051(19) 0.0282(12) Uani 1 1 d . . . . .
O4 O 0.8002(3) 0.4114(4) 0.5798(2) 0.0275(12) Uani 1 1 d . . . . .
O5 O 0.6595(7) 0.0734(8) 0.3829(4) 0.0330(6) Uani 0.5 1 d . U P . .
O6 O 0.8411(7) 0.1052(9) 0.4485(4) 0.0349(6) Uani 0.5 1 d . U P . .
O7 O 0.7816(3) 0.5033(3) 0.31726(19) 0.0233(11) Uani 1 1 d . . . . .
O8 O 0.7336(3) 0.6405(3) 0.32083(19) 0.0247(12) Uani 1 1 d . . . . .
O9 O 0.6822(3) 0.3415(4) 0.50406(19) 0.0283(12) Uani 1 1 d . . . . .
O10 O 0.6247(3) 0.4570(4) 0.53802(19) 0.0269(12) Uani 1 1 d . . . . .
O11 O 0.7204(3) 0.3347(4) 0.33339(19) 0.0301(13) Uani 1 1 d . . . . .
O12 O 0.7369(5) 0.2316(5) 0.3941(3) 0.072(3) Uani 1 1 d . . . . .
O13 O 0.7323(3) 0.5959(4) 0.5014(2) 0.0296(13) Uani 1 1 d . . . . .
O14 O 0.8584(3) 0.6233(4) 0.5187(3) 0.0437(16) Uani 1 1 d . . . . .
O15 O 0.7880(3) 0.5209(3) 0.20872(19) 0.0218(11) Uani 1 1 d . . . . .
O16 O 0.7406(3) 0.6590(4) 0.21226(19) 0.0265(12) Uani 1 1 d . . . . .
O17A O 0.6655(9) 0.4034(7) -0.0098(5) 0.057(3) Uani 0.5 1 d D U P A 1
O18A O 0.7216(9) 0.5341(9) -0.0173(5) 0.046(4) Uani 0.5 1 d D U P A 1
O17B O 0.7357(7) 0.5109(13) -0.0117(5) 0.054(4) Uani 0.5 1 d D U P A 2
O18B O 0.6180(6) 0.4506(9) -0.0249(3) 0.041(3) Uani 0.5 1 d D U P A 2
O19 O 0.7369(3) 0.3567(4) 0.16066(19) 0.0284(12) Uani 1 1 d . . . . .
O20 O 0.7656(3) 0.2789(4) 0.0914(2) 0.0331(14) Uani 1 1 d . . . . .
O21 O 0.7509(3) 0.6930(4) 0.0620(2) 0.0383(15) Uani 1 1 d . . . . .
O22 O 0.8731(4) 0.7164(5) 0.0435(4) 0.081(3) Uani 1 1 d . . . . .
H22 H 0.8533 0.7675 0.0336 0.097 Uiso 1 1 d R U . . .
O23 O 0.6946(3) 0.5096(3) 0.63496(19) 0.0234(11) Uani 1 1 d . . . . .
O24 O 0.7562(3) 0.6340(4) 0.6130(2) 0.0282(12) Uani 1 1 d . . . . .
O25A O 0.8202(11) 0.5406(9) 0.8622(4) 0.087(4) Uani 0.5 1 d D U P B 3
O26A O 0.8057(9) 0.4068(8) 0.8314(5) 0.079(4) Uani 0.5 1 d D U P B 3
O25B O 0.7755(6) 0.5106(12) 0.8455(4) 0.067(3) Uani 0.5 1 d D U P B 4
O26B O 0.8988(6) 0.4696(11) 0.8585(4) 0.064(4) Uani 0.5 1 d D U P B 4
O27 O 0.7677(3) 0.3483(3) 0.68414(19) 0.0235(11) Uani 1 1 d . . . . .
O28 O 0.7137(4) 0.2666(4) 0.7440(2) 0.0376(15) Uani 1 1 d . . . . .
O29 O 0.7654(3) 0.6843(3) 0.7748(2) 0.0278(12) Uani 1 1 d . . . . .
O30 O 0.6435(3) 0.7200(4) 0.7911(3) 0.0420(15) Uani 1 1 d . . . . .
H30 H 0.6571 0.7807 0.7978 0.050 Uiso 1 1 d R U . . .
N1 N 0.9069(4) 0.6952(4) 0.2325(3) 0.0288(15) Uani 1 1 d . . . . .
N2 N 0.8991(4) 0.6816(4) 0.3324(3) 0.0281(15) Uani 1 1 d . . . . .
N3 N 0.6119(4) 0.7213(5) 0.4973(3) 0.0328(16) Uani 1 1 d . . . . .
N4 N 0.5938(4) 0.7013(4) 0.5960(2) 0.0254(14) Uani 1 1 d . . . . .
C1 C 0.6913(4) 0.4786(5) 0.4149(3) 0.0203(16) Uani 1 1 d . . . . .
C2 C 0.6727(4) 0.5292(5) 0.3698(3) 0.0206(16) Uani 1 1 d . . . . .
C3 C 0.5957(4) 0.5551(5) 0.3552(3) 0.0252(17) Uani 1 1 d . . . . .
H3 H 0.5843 0.5885 0.3242 0.030 Uiso 1 1 calc R U . . .
C4 C 0.5356(5) 0.5320(6) 0.3862(3) 0.0281(18) Uani 1 1 d . . . . .
H4 H 0.4828 0.5478 0.3758 0.034 Uiso 1 1 calc R U . . .
C5 C 0.5533(4) 0.4860(5) 0.4322(3) 0.0239(17) Uani 1 1 d . . . . .
H5 H 0.5130 0.4729 0.4544 0.029 Uiso 1 1 calc R U . . .
C6 C 0.6300(4) 0.4590(5) 0.4461(3) 0.0212(16) Uani 1 1 d . . . . .
C7 C 0.7331(4) 0.5577(5) 0.3340(3) 0.0209(16) Uani 1 1 d . . . . .
C8 C 0.6466(4) 0.4154(5) 0.4986(3) 0.0224(16) Uani 1 1 d . . . . .
C9 C 0.7738(4) 0.4503(5) 0.4312(3) 0.0203(16) Uani 1 1 d . . . . .
C10 C 0.8018(5) 0.3695(5) 0.4109(3) 0.0270(17) Uani 1 1 d . . . . .
C11 C 0.8769(5) 0.3397(6) 0.4239(3) 0.041(2) Uani 1 1 d . . . . .
H11 H 0.8934 0.2838 0.4108 0.049 Uiso 1 1 calc R U . . .
C12 C 0.9292(5) 0.3909(7) 0.4562(3) 0.043(2) Uani 1 1 d . . . . .
H12 H 0.9824 0.3729 0.4629 0.051 Uiso 1 1 calc R U . . .
C13 C 0.9019(5) 0.4680(6) 0.4778(3) 0.0303(19) Uani 1 1 d . . . . .
H13 H 0.9362 0.5018 0.5011 0.036 Uiso 1 1 calc R U . . .
C14 C 0.8257(4) 0.4977(5) 0.4667(3) 0.0223(16) Uani 1 1 d . . . . .
C15 C 0.7512(5) 0.3084(5) 0.3771(3) 0.0316(19) Uani 1 1 d . . . . .
C16 C 0.8029(5) 0.5795(5) 0.4969(3) 0.0251(17) Uani 1 1 d . . . . .
C17 C 0.7084(4) 0.5295(5) 0.0991(3) 0.0227(16) Uani 1 1 d . . . . .
C18 C 0.6842(4) 0.5634(5) 0.1458(3) 0.0197(15) Uani 1 1 d . . . . .
C19 C 0.6061(4) 0.5785(5) 0.1522(3) 0.0283(18) Uani 1 1 d . . . . .
H19A H 0.5911 0.6040 0.1838 0.034 Uiso 1 1 calc R U . . .
C20 C 0.5493(5) 0.5567(6) 0.1130(3) 0.034(2) Uani 1 1 d . . . . .
H20 H 0.4952 0.5641 0.1180 0.041 Uiso 1 1 calc R U . . .
C21 C 0.5725(5) 0.5238(6) 0.0662(3) 0.036(2) Uani 1 1 d . . . . .
H21 H 0.5339 0.5091 0.0389 0.043 Uiso 1 1 calc R U . . .
C22 C 0.6510(4) 0.5122(5) 0.0587(2) 0.0267(18) Uani 1 1 d D . . . .
C23 C 0.7421(4) 0.5817(5) 0.1916(3) 0.0222(16) Uani 1 1 d . . . . .
C24 C 0.6741(5) 0.4845(6) 0.0048(3) 0.046(2) Uani 1 1 d D U . . .
C25 C 0.7934(4) 0.5103(5) 0.0926(3) 0.0219(16) Uani 1 1 d . . . . .
C26 C 0.8202(4) 0.4226(5) 0.1017(3) 0.0257(17) Uani 1 1 d . . . . .
C27 C 0.8974(5) 0.4008(6) 0.0930(4) 0.040(2) Uani 1 1 d . . . . .
H27 H 0.9158 0.3414 0.0993 0.048 Uiso 1 1 calc R U . . .
C28 C 0.9472(6) 0.4647(6) 0.0751(4) 0.050(3) Uani 1 1 d . . . . .
H28 H 0.9999 0.4495 0.0698 0.060 Uiso 1 1 calc R U . . .
C29 C 0.9207(5) 0.5495(6) 0.0652(4) 0.038(2) Uani 1 1 d . . . . .
H29 H 0.9553 0.5929 0.0527 0.045 Uiso 1 1 calc R U . . .
C30 C 0.8440(5) 0.5739(5) 0.0729(3) 0.0266(17) Uani 1 1 d . . . . .
C31 C 0.7706(5) 0.3485(5) 0.1197(3) 0.0265(17) Uani 1 1 d . . . . .
C32 C 0.8172(5) 0.6656(5) 0.0581(3) 0.0281(18) Uani 1 1 d . . . . .
C33 C 0.7954(4) 0.5220(5) 0.7332(3) 0.0229(16) Uani 1 1 d . . . . .
C34 C 0.8133(4) 0.5507(5) 0.6844(3) 0.0253(17) Uani 1 1 d . . . . .
C35 C 0.8909(5) 0.5692(6) 0.6742(4) 0.039(2) Uani 1 1 d . . . . .
H35 H 0.9023 0.5895 0.6407 0.047 Uiso 1 1 calc R U . . .
C36 C 0.9506(5) 0.5580(6) 0.7126(5) 0.051(3) Uani 1 1 d . . . . .
H36 H 1.0034 0.5679 0.7051 0.061 Uiso 1 1 calc R U . . .
C37 C 0.9340(6) 0.5323(7) 0.7621(4) 0.048(3) Uani 1 1 d . . . . .
H37 H 0.9755 0.5259 0.7887 0.058 Uiso 1 1 calc R U . . .
C38 C 0.8558(4) 0.5154(5) 0.7735(2) 0.033(2) Uani 1 1 d D . . . .
C39 C 0.7502(4) 0.5642(5) 0.6413(3) 0.0222(16) Uani 1 1 d . . . . .
C40 C 0.8370(5) 0.4855(7) 0.8283(3) 0.066(3) Uani 1 1 d D U . . .
C41 C 0.7132(5) 0.5036(5) 0.7456(3) 0.0214(16) Uani 1 1 d . . . . .
C42 C 0.6801(4) 0.4187(5) 0.7391(3) 0.0235(16) Uani 1 1 d . . . . .
C43 C 0.6019(5) 0.4026(6) 0.7485(3) 0.0305(18) Uani 1 1 d . . . . .
H43 H 0.5810 0.3438 0.7444 0.037 Uiso 1 1 calc R U . . .
C44 C 0.5545(5) 0.4716(6) 0.7637(3) 0.0313(19) Uani 1 1 d . . . . .
H44 H 0.5007 0.4611 0.7684 0.038 Uiso 1 1 calc R U . . .
C45 C 0.5861(5) 0.5550(5) 0.7720(3) 0.0287(18) Uani 1 1 d . . . . .
H45 H 0.5543 0.6019 0.7837 0.034 Uiso 1 1 calc R U . . .
C46 C 0.6649(4) 0.5728(5) 0.7636(3) 0.0213(16) Uani 1 1 d . . . . .
C47 C 0.7238(5) 0.3383(5) 0.7216(3) 0.0236(17) Uani 1 1 d . . . . .
C48 C 0.6973(5) 0.6630(5) 0.7762(3) 0.0252(17) Uani 1 1 d . . . . .
C49 C 0.9055(5) 0.7103(6) 0.1812(3) 0.036(2) Uani 1 1 d . . . . .
H49 H 0.8565 0.7165 0.1615 0.043 Uiso 1 1 calc R U . . .
C50 C 0.9745(6) 0.7171(6) 0.1564(4) 0.046(2) Uani 1 1 d . . . . .
H50 H 0.9727 0.7277 0.1199 0.055 Uiso 1 1 calc R U . . .
C51 C 1.0446(6) 0.7084(6) 0.1848(4) 0.042(2) Uani 1 1 d . . . . .
H51 H 1.0920 0.7133 0.1681 0.051 Uiso 1 1 calc R U . . .
C52 C 1.0476(5) 0.6926(6) 0.2371(4) 0.041(2) Uani 1 1 d . . . . .
H52 H 1.0965 0.6863 0.2569 0.049 Uiso 1 1 calc R U . . .
C53 C 0.9770(5) 0.6860(5) 0.2608(3) 0.0288(18) Uani 1 1 d . . . . .
C54 C 0.9719(5) 0.6777(5) 0.3169(3) 0.0277(18) Uani 1 1 d . . . . .
C55 C 1.0372(5) 0.6693(6) 0.3525(4) 0.037(2) Uani 1 1 d . . . . .
H55 H 1.0883 0.6639 0.3408 0.045 Uiso 1 1 calc R U . . .
C56 C 1.0262(5) 0.6689(7) 0.4056(4) 0.041(2) Uani 1 1 d . . . . .
H56 H 1.0696 0.6635 0.4307 0.049 Uiso 1 1 calc R U . . .
C57 C 0.9519(6) 0.6764(7) 0.4206(4) 0.049(3) Uani 1 1 d . . . . .
H57 H 0.9434 0.6784 0.4565 0.059 Uiso 1 1 calc R U . . .
C58 C 0.8891(5) 0.6812(6) 0.3836(3) 0.037(2) Uani 1 1 d . . . . .
H58 H 0.8375 0.6844 0.3947 0.044 Uiso 1 1 calc R U . . .
C59 C 0.6304(6) 0.7373(6) 0.4489(3) 0.043(2) Uani 1 1 d . . . . .
H59 H 0.6804 0.7196 0.4390 0.052 Uiso 1 1 calc R U . . .
C60 C 0.5783(6) 0.7794(7) 0.4126(4) 0.048(3) Uani 1 1 d . . . . .
H60 H 0.5927 0.7906 0.3783 0.057 Uiso 1 1 calc R U . . .
C61 C 0.5063(6) 0.8043(6) 0.4267(3) 0.044(2) Uani 1 1 d . . . . .
H61 H 0.4701 0.8336 0.4025 0.053 Uiso 1 1 calc R U . . .
C62 C 0.4865(5) 0.7865(6) 0.4769(3) 0.035(2) Uani 1 1 d . . . . .
H62 H 0.4360 0.8016 0.4871 0.042 Uiso 1 1 calc R U . . .
C63 C 0.5411(5) 0.7464(5) 0.5116(3) 0.0286(18) Uani 1 1 d . . . . .
C64 C 0.5296(5) 0.7302(5) 0.5668(3) 0.0281(18) Uani 1 1 d . . . . .
C65 C 0.4582(5) 0.7442(6) 0.5887(3) 0.035(2) Uani 1 1 d . . . . .
H65 H 0.4126 0.7617 0.5677 0.042 Uiso 1 1 calc R U . . .
C66 C 0.4559(5) 0.7320(6) 0.6414(3) 0.037(2) Uani 1 1 d . . . . .
H66 H 0.4084 0.7416 0.6573 0.044 Uiso 1 1 calc R U . . .
C67 C 0.5218(6) 0.7061(6) 0.6710(3) 0.040(2) Uani 1 1 d . . . . .
H67 H 0.5207 0.6993 0.7076 0.048 Uiso 1 1 calc R U . . .
C68 C 0.5896(5) 0.6900(6) 0.6474(3) 0.033(2) Uani 1 1 d . . . . .
H68 H 0.6348 0.6703 0.6681 0.040 Uiso 1 1 calc R U . . .
O31 O 0.8701(9) 0.0466(12) 0.4503(5) 0.059(4) Uani 0.5 1 d . . P . .
O32 O 0.8192(14) 0.1975(12) 0.4896(6) 0.097(7) Uani 0.5 1 d . . P . .

loop_
_atom_site_aniso_label
_atom_site_aniso_U_11
_atom_site_aniso_U_22
_atom_site_aniso_U_33
_atom_site_aniso_U_23
_atom_site_aniso_U_13
_atom_site_aniso_U_12
U1 0.03079(16) 0.01595(14) 0.02034(14) 0.00061(11) 0.00084(11) 0.00021(12)
U2 0.02646(15) 0.01782(15) 0.02080(14) 0.00253(11) 0.00232(11) 0.00028(12)
U3 0.0458(4) 0.0359(4) 0.0224(3) 0.0054(3) 0.0032(3) 0.0019(3)
Cu1 0.0248(5) 0.0192(5) 0.0249(5) 0.0006(4) 0.0011(4) -0.0011(4)
Cu2 0.0308(5) 0.0227(5) 0.0266(5) 0.0019(4) 0.0103(4) 0.0047(4)
O1 0.027(3) 0.027(3) 0.026(3) -0.001(2) -0.002(2) -0.001(2)
O2 0.036(3) 0.025(3) 0.041(3) 0.001(3) 0.001(3) 0.009(3)
O3 0.033(3) 0.029(3) 0.022(3) 0.004(2) 0.000(2) -0.003(2)
O4 0.027(3) 0.027(3) 0.029(3) 0.005(2) 0.005(2) 0.000(2)
O5 0.0432(11) 0.0360(11) 0.0199(11) 0.0065(11) 0.0034(11) 0.0018(11)
O6 0.0459(11) 0.0362(11) 0.0227(11) 0.0052(11) 0.0027(11) 0.0017(11)
O7 0.026(3) 0.021(3) 0.023(3) -0.001(2) 0.003(2) -0.003(2)
O8 0.029(3) 0.019(3) 0.026(3) 0.007(2) 0.004(2) 0.003(2)
O9 0.042(3) 0.022(3) 0.022(3) 0.002(2) 0.004(2) 0.005(3)
O10 0.032(3) 0.028(3) 0.021(3) 0.005(2) 0.003(2) 0.007(2)
O11 0.044(3) 0.026(3) 0.021(3) -0.002(2) 0.001(2) -0.007(3)
O12 0.124(7) 0.039(5) 0.048(4) 0.013(4) -0.026(4) -0.015(4)
O13 0.028(3) 0.026(3) 0.035(3) -0.010(2) 0.006(2) 0.001(2)
O14 0.035(3) 0.039(4) 0.058(4) -0.027(3) 0.010(3) -0.006(3)
O15 0.020(3) 0.023(3) 0.022(3) 0.003(2) 0.000(2) 0.000(2)
O16 0.032(3) 0.023(3) 0.024(3) -0.005(2) 0.001(2) 0.002(2)
O17A 0.064(7) 0.069(7) 0.039(6) -0.008(5) 0.006(5) -0.015(6)
O18A 0.045(6) 0.057(8) 0.034(5) -0.007(5) 0.000(5) 0.000(6)
O17B 0.051(7) 0.072(8) 0.038(6) -0.021(6) 0.001(5) -0.001(6)
O18B 0.038(6) 0.060(7) 0.023(5) -0.009(5) -0.008(4) -0.019(5)
O19 0.040(3) 0.022(3) 0.024(3) -0.004(2) 0.006(2) -0.005(2)
O20 0.053(4) 0.023(3) 0.025(3) -0.007(2) 0.008(3) -0.008(3)
O21 0.039(4) 0.021(3) 0.057(4) 0.001(3) 0.022(3) -0.001(3)
O22 0.044(4) 0.050(5) 0.150(8) 0.062(5) 0.017(5) 0.007(4)
O23 0.030(3) 0.018(3) 0.022(3) 0.000(2) 0.002(2) -0.001(2)
O24 0.032(3) 0.023(3) 0.031(3) 0.005(2) 0.012(2) 0.000(2)
O25A 0.098(8) 0.108(9) 0.052(7) -0.001(7) -0.004(7) 0.015(8)
O26A 0.063(8) 0.131(10) 0.043(7) 0.002(8) 0.006(6) 0.001(8)
O25B 0.068(8) 0.096(8) 0.036(6) 0.011(6) -0.004(6) -0.007(7)
O26B 0.051(7) 0.120(9) 0.020(5) -0.009(6) -0.009(5) 0.031(7)
O27 0.025(3) 0.021(3) 0.023(3) -0.002(2) -0.004(2) 0.003(2)
O28 0.073(4) 0.016(3) 0.024(3) 0.002(2) 0.005(3) 0.012(3)
O29 0.036(3) 0.016(3) 0.031(3) -0.001(2) 0.008(2) 0.002(2)
O30 0.040(4) 0.026(3) 0.061(4) -0.013(3) 0.008(3) 0.001(3)
N1 0.032(4) 0.020(4) 0.035(4) -0.002(3) 0.005(3) -0.009(3)
N2 0.023(3) 0.025(4) 0.036(4) 0.001(3) 0.000(3) -0.001(3)
N3 0.040(4) 0.032(4) 0.027(4) -0.001(3) 0.007(3) 0.005(3)
N4 0.030(4) 0.017(3) 0.029(4) -0.002(3) 0.008(3) 0.004(3)
C1 0.025(4) 0.013(4) 0.023(4) 0.000(3) 0.006(3) 0.002(3)
C2 0.028(4) 0.015(4) 0.018(4) -0.003(3) -0.002(3) 0.002(3)
C3 0.028(4) 0.025(4) 0.022(4) 0.002(3) -0.003(3) -0.003(3)
C4 0.024(4) 0.034(5) 0.026(4) 0.003(4) -0.003(3) 0.003(3)
C5 0.025(4) 0.027(4) 0.020(4) 0.000(3) 0.008(3) 0.001(3)
C6 0.032(4) 0.017(4) 0.015(3) 0.002(3) 0.001(3) 0.007(3)
C7 0.024(4) 0.021(4) 0.016(4) 0.000(3) -0.004(3) -0.001(3)
C8 0.023(4) 0.022(4) 0.022(4) 0.006(3) 0.005(3) -0.003(3)
C9 0.025(4) 0.020(4) 0.016(3) 0.004(3) 0.005(3) 0.002(3)
C10 0.036(4) 0.025(4) 0.019(4) -0.006(3) -0.003(3) 0.008(4)
C11 0.041(5) 0.042(6) 0.039(5) -0.024(4) -0.006(4) 0.025(4)
C12 0.033(5) 0.049(6) 0.044(5) -0.011(5) -0.004(4) 0.020(4)
C13 0.028(4) 0.038(5) 0.023(4) -0.010(4) -0.005(3) 0.001(4)
C14 0.028(4) 0.020(4) 0.019(4) 0.000(3) 0.003(3) 0.004(3)
C15 0.050(5) 0.021(5) 0.023(4) -0.003(3) -0.002(4) 0.007(4)
C16 0.032(5) 0.021(4) 0.022(4) 0.000(3) 0.003(3) 0.004(3)
C17 0.029(4) 0.015(4) 0.024(4) 0.004(3) 0.002(3) -0.005(3)
C18 0.025(4) 0.017(4) 0.017(4) 0.008(3) -0.002(3) -0.002(3)
C19 0.027(4) 0.024(4) 0.034(4) 0.009(3) 0.007(3) 0.002(3)
C20 0.025(4) 0.029(5) 0.048(5) 0.008(4) -0.001(4) 0.000(4)
C21 0.033(5) 0.037(5) 0.036(5) 0.010(4) -0.014(4) -0.006(4)
C22 0.035(5) 0.028(5) 0.017(4) 0.007(3) -0.003(3) -0.008(4)
C23 0.023(4) 0.026(4) 0.020(4) 0.000(3) 0.010(3) -0.002(3)
C24 0.052(5) 0.058(5) 0.026(4) -0.008(4) -0.003(3) -0.021(4)
C25 0.024(4) 0.023(4) 0.018(4) -0.003(3) 0.001(3) 0.001(3)
C26 0.027(4) 0.026(4) 0.024(4) -0.001(3) 0.000(3) -0.002(3)
C27 0.041(5) 0.019(5) 0.060(6) 0.001(4) 0.010(4) 0.004(4)
C28 0.037(5) 0.032(6) 0.084(8) 0.004(5) 0.022(5) 0.009(4)
C29 0.035(5) 0.027(5) 0.052(6) 0.003(4) 0.012(4) -0.004(4)
C30 0.032(4) 0.025(4) 0.023(4) 0.000(3) 0.003(3) -0.004(3)
C31 0.032(4) 0.026(5) 0.021(4) 0.004(3) -0.004(3) 0.000(3)
C32 0.028(4) 0.025(4) 0.032(4) 0.005(4) 0.004(3) -0.006(4)
C33 0.029(4) 0.015(4) 0.024(4) -0.008(3) -0.003(3) 0.004(3)
C34 0.024(4) 0.017(4) 0.035(4) -0.006(3) 0.003(3) 0.000(3)
C35 0.033(5) 0.024(5) 0.063(6) 0.005(4) 0.013(4) 0.001(4)
C36 0.022(5) 0.032(6) 0.099(9) -0.008(5) 0.001(5) 0.000(4)
C37 0.038(5) 0.045(6) 0.058(7) -0.015(5) -0.023(5) 0.004(4)
C38 0.033(5) 0.024(5) 0.038(5) -0.009(4) -0.009(4) 0.008(4)
C39 0.027(4) 0.017(4) 0.025(4) -0.001(3) 0.012(3) 0.009(3)
C40 0.073(6) 0.096(7) 0.027(4) -0.012(5) -0.010(4) 0.035(5)
C41 0.034(4) 0.017(4) 0.012(3) 0.002(3) -0.001(3) 0.002(3)
C42 0.032(4) 0.017(4) 0.022(4) -0.004(3) 0.001(3) 0.004(3)
C43 0.042(5) 0.022(4) 0.028(4) 0.000(3) 0.001(4) -0.008(4)
C44 0.030(4) 0.036(5) 0.029(4) 0.002(4) 0.009(3) -0.002(4)
C45 0.035(5) 0.025(5) 0.027(4) 0.004(3) 0.009(3) 0.004(4)
C46 0.029(4) 0.019(4) 0.016(3) 0.001(3) 0.000(3) 0.003(3)
C47 0.034(4) 0.015(4) 0.020(4) 0.000(3) -0.006(3) 0.003(3)
C48 0.034(5) 0.021(4) 0.020(4) -0.004(3) 0.002(3) 0.004(3)
C49 0.043(5) 0.034(5) 0.032(5) 0.002(4) 0.009(4) -0.010(4)
C50 0.059(7) 0.041(6) 0.041(5) -0.002(4) 0.023(5) -0.014(5)
C51 0.038(5) 0.039(6) 0.052(6) 0.006(5) 0.015(4) -0.012(4)
C52 0.027(5) 0.032(5) 0.065(7) -0.003(5) 0.009(4) -0.009(4)
C53 0.028(4) 0.015(4) 0.043(5) 0.000(3) 0.002(4) 0.001(3)
C54 0.031(4) 0.016(4) 0.036(4) 0.004(3) 0.000(4) -0.005(3)
C55 0.029(5) 0.031(5) 0.050(6) 0.006(4) -0.003(4) -0.001(4)
C56 0.030(5) 0.046(6) 0.046(6) 0.011(4) -0.009(4) -0.004(4)
C57 0.046(6) 0.067(7) 0.032(5) 0.008(5) -0.004(4) -0.011(5)
C58 0.030(5) 0.048(6) 0.033(5) 0.007(4) -0.002(4) -0.008(4)
C59 0.057(6) 0.041(6) 0.034(5) 0.005(4) 0.018(4) 0.011(5)
C60 0.075(7) 0.042(6) 0.029(5) 0.011(4) 0.015(5) 0.011(5)
C61 0.065(7) 0.033(5) 0.032(5) 0.001(4) -0.006(4) 0.014(5)
C62 0.038(5) 0.033(5) 0.033(5) -0.005(4) 0.005(4) 0.005(4)
C63 0.037(5) 0.022(4) 0.027(4) -0.005(3) 0.003(3) 0.005(4)
C64 0.028(4) 0.026(4) 0.032(4) -0.001(3) 0.010(3) 0.002(3)
C65 0.032(5) 0.038(5) 0.035(5) -0.007(4) 0.006(4) 0.003(4)
C66 0.035(5) 0.036(5) 0.041(5) -0.008(4) 0.017(4) -0.001(4)
C67 0.052(6) 0.038(5) 0.030(5) 0.004(4) 0.017(4) 0.011(4)
C68 0.042(5) 0.031(5) 0.028(4) 0.004(4) 0.011(4) 0.005(4)
O31 0.058(9) 0.081(12) 0.039(8) -0.023(8) 0.009(7) 0.004(8)
O32 0.18(2) 0.069(12) 0.047(10) 0.000(9) 0.046(12) 0.018(13)

loop_
_atom_type_symbol
_atom_type_description
_atom_type_scat_dispersion_real
_atom_type_scat_dispersion_imag
_atom_type_scat_source
C C 0.0033 0.0016 'International Tables Vol C Tables 4.2.6.8 and 6.1.1.4'
H H 0.0000 0.0000 'International Tables Vol C Tables 4.2.6.8 and 6.1.1.4'
N N 0.0061 0.0033 'International Tables Vol C Tables 4.2.6.8 and 6.1.1.4'
O O 0.0106 0.0060 'International Tables Vol C Tables 4.2.6.8 and 6.1.1.4'
Cu Cu 0.3201 1.2651 'International Tables Vol C Tables 4.2.6.8 and 6.1.1.4'
U U -9.6767 9.6646 'International Tables Vol C Tables 4.2.6.8 and 6.1.1.4'

loop_
_geom_angle_atom_site_label_1
_geom_angle_atom_site_label_2
_geom_angle_atom_site_label_3
_geom_angle
_geom_angle_site_symmetry_1
_geom_angle_site_symmetry_3
O2 U1 O1 177.7(3) . .
O2 U1 O11 95.1(2) . .
O1 U1 O11 85.6(2) . .
O2 U1 O15 89.0(2) . .
O1 U1 O15 89.1(2) . .
O11 U1 O15 142.09(18) . .
O2 U1 O19 93.2(2) . .
O1 U1 O19 87.5(2) . .
O11 U1 O19 143.50(18) . .
O15 U1 O19 73.41(17) . .
O2 U1 O28 88.7(2) . 4_565
O1 U1 O28 93.6(2) . 4_565
O11 U1 O28 70.82(18) . 4_565
O15 U1 O28 147.06(17) . 4_565
O19 U1 O28 73.91(18) . 4_565
O2 U1 O7 88.3(2) . .
O1 U1 O7 89.9(2) . .
O11 U1 O7 70.82(17) . .
O15 U1 O7 71.67(17) . .
O19 U1 O7 145.01(17) . .
O28 U1 O7 141.07(17) 4_565 .
O4 U2 O3 176.9(2) . .
O4 U2 O23 84.5(2) . .
O3 U2 O23 94.5(2) . .
O4 U2 O27 89.8(2) . .
O3 U2 O27 87.1(2) . .
O23 U2 O27 77.60(17) . .
O4 U2 O20 88.1(2) . 4_566
O3 U2 O20 91.6(2) . 4_566
O23 U2 O20 156.38(19) . 4_566
O27 U2 O20 79.99(18) . 4_566
O4 U2 O10 96.6(2) . .
O3 U2 O10 85.9(2) . .
O23 U2 O10 71.12(17) . .
O27 U2 O10 147.22(17) . .
O20 U2 O10 132.16(18) 4_566 .
O4 U2 O9 84.3(2) . .
O3 U2 O9 98.8(2) . .
O23 U2 O9 120.96(17) . .
O27 U2 O9 159.67(17) . .
O20 U2 O9 80.38(18) 4_566 .
O10 U2 O9 53.06(17) . .
O5 U3 O6 169.5(6) . .
O5 U3 O12 82.2(4) . .
O6 U3 O12 87.9(5) . .
O5 U3 O26A 89.1(5) . 4_565
O6 U3 O26A 91.9(5) . 4_565
O12 U3 O26A 75.7(3) . 4_565
O5 U3 O18A 94.4(5) . 4_566
O6 U3 O18A 91.1(6) . 4_566
O12 U3 O18A 141.7(3) . 4_566
O5 U3 O17A 79.1(5) . 4_566
O6 U3 O17A 97.5(5) . 4_566
O12 U3 O17A 90.9(3) . 4_566
O18A U3 O17A 51.33(19) 4_566 4_566
O5 U3 O25A 99.2(6) . 4_565
O6 U3 O25A 89.6(6) . 4_565
O12 U3 O25A 126.6(3) . 4_565
O26A U3 O25A 51.0(2) 4_565 4_565
O16 Cu1 N1 94.4(2) . .
O16 Cu1 O8 90.7(2) . .
N1 Cu1 O8 170.7(2) . .
O16 Cu1 N2 173.0(2) . .
N1 Cu1 N2 81.4(3) . .
O8 Cu1 N2 92.7(2) . .
O16 Cu1 O29 84.6(2) . 4_575
N1 Cu1 O29 100.9(2) . 4_575
O8 Cu1 O29 87.3(2) . 4_575
N2 Cu1 O29 101.6(2) . 4_575
O24 Cu2 O13 96.7(2) . .
O24 Cu2 N3 172.2(3) . .
O13 Cu2 N3 89.2(3) . .
O24 Cu2 N4 96.0(2) . .
O13 Cu2 N4 152.0(2) . .
N3 Cu2 N4 80.9(3) . .
O24 Cu2 O21 83.8(2) . 4_576
O13 Cu2 O21 108.7(2) . 4_576
N3 Cu2 O21 89.5(3) . 4_576
N4 Cu2 O21 97.3(2) . 4_576
C7 O7 U1 125.0(4) . .
C7 O8 Cu1 115.9(5) . .
C8 O9 U2 91.7(4) . .
C8 O10 U2 92.3(4) . .
C15 O11 U1 143.1(6) . .
C15 O12 U3 160.7(8) . .
C16 O13 Cu2 129.3(5) . .
C23 O15 U1 125.2(4) . .
C23 O16 Cu1 114.8(5) . .
C24 O17A U3 93.8(7) . 4_565
C24 O18A U3 95.4(7) . 4_565
C31 O19 U1 146.8(5) . .
C31 O20 U2 135.6(5) . 4_565
C32 O21 Cu2 137.2(5) . 4_575
C32 O22 H22 108.6 . .
C39 O23 U2 121.8(4) . .
C39 O24 Cu2 126.0(5) . .
C40 O25A U3 93.0(8) . 4_566
C40 O26A U3 99.4(7) . 4_566
C47 O27 U2 119.9(4) . .
C47 O28 U1 146.0(5) . 4_566
C48 O29 Cu1 127.6(5) . 4_576
C48 O30 H30 119.8 . .
C49 N1 C53 119.4(7) . .
C49 N1 Cu1 127.0(6) . .
C53 N1 Cu1 113.5(5) . .
C54 N2 C58 119.0(7) . .
C54 N2 Cu1 113.6(5) . .
C58 N2 Cu1 127.1(6) . .
C59 N3 C63 119.4(8) . .
C59 N3 Cu2 125.1(6) . .
C63 N3 Cu2 115.4(5) . .
C68 N4 C64 118.9(7) . .
C68 N4 Cu2 127.3(6) . .
C64 N4 Cu2 113.6(5) . .
C2 C1 C6 117.2(7) . .
C2 C1 C9 122.0(6) . .
C6 C1 C9 120.7(6) . .
C3 C2 C1 121.4(7) . .
C3 C2 C7 115.8(6) . .
C1 C2 C7 122.8(6) . .
C4 C3 C2 120.1(7) . .
C4 C3 H3 120.0 . .
C2 C3 H3 120.0 . .
C5 C4 C3 119.5(7) . .
C5 C4 H4 120.3 . .
C3 C4 H4 120.3 . .
C4 C5 C6 120.1(7) . .
C4 C5 H5 119.9 . .
C6 C5 H5 119.9 . .
C5 C6 C1 121.7(7) . .
C5 C6 C8 117.5(6) . .
C1 C6 C8 120.5(6) . .
O7 C7 O8 120.8(7) . .
O7 C7 C2 122.1(7) . .
O8 C7 C2 117.1(6) . .
O9 C8 O10 120.4(7) . .
O9 C8 C6 122.1(7) . .
O10 C8 C6 117.4(7) . .
C10 C9 C14 116.9(7) . .
C10 C9 C1 118.4(7) . .
C14 C9 C1 124.7(6) . .
C11 C10 C9 121.6(7) . .
C11 C10 C15 115.7(7) . .
C9 C10 C15 122.6(7) . .
C10 C11 C12 120.6(8) . .
C10 C11 H11 119.7 . .
C12 C11 H11 119.7 . .
C13 C12 C11 118.3(8) . .
C13 C12 H12 120.8 . .
C11 C12 H12 120.8 . .
C12 C13 C14 121.9(8) . .
C12 C13 H13 119.1 . .
C14 C13 H13 119.1 . .
C13 C14 C9 120.4(7) . .
C13 C14 C16 115.3(7) . .
C9 C14 C16 124.2(7) . .
O12 C15 O11 120.8(8) . .
O12 C15 C10 118.3(7) . .
O11 C15 C10 120.8(7) . .
O13 C16 O14 124.2(7) . .
O13 C16 C14 119.8(7) . .
O14 C16 C14 115.9(7) . .
C18 C17 C22 118.0(7) . .
C18 C17 C25 121.3(7) . .
C22 C17 C25 120.6(6) . .
C19 C18 C17 121.2(7) . .
C19 C18 C23 117.5(7) . .
C17 C18 C23 121.3(7) . .
C18 C19 C20 120.4(8) . .
C18 C19 H19A 119.8 . .
C20 C19 H19A 119.8 . .
C19 C20 C21 119.0(8) . .
C19 C20 H20 120.5 . .
C21 C20 H20 120.5 . .
C22 C21 C20 120.9(7) . .
C22 C21 H21 119.6 . .
C20 C21 H21 119.6 . .
C21 C22 C17 120.4(6) . .
C21 C22 C24 119.0(7) . .
C17 C22 C24 120.6(6) . .
O15 C23 O16 122.7(7) . .
O15 C23 C18 119.9(7) . .
O16 C23 C18 117.4(7) . .
O18A C24 O17A 119.1(9) . .
O17B C24 O18B 122.7(9) . .
O17B C24 C22 121.1(8) . .
O18A C24 C22 118.1(7) . .
O17A C24 C22 119.5(7) . .
O18B C24 C22 114.4(7) . .
C26 C25 C30 119.2(7) . .
C26 C25 C17 117.7(7) . .
C30 C25 C17 122.8(7) . .
C27 C26 C25 119.4(7) . .
C27 C26 C31 116.6(7) . .
C25 C26 C31 124.0(7) . .
C28 C27 C26 120.7(8) . .
C28 C27 H27 119.6 . .
C26 C27 H27 119.6 . .
C29 C28 C27 119.9(9) . .
C29 C28 H28 120.1 . .
C27 C28 H28 120.1 . .
C28 C29 C30 121.4(8) . .
C28 C29 H29 119.3 . .
C30 C29 H29 119.3 . .
C29 C30 C25 119.4(8) . .
C29 C30 C32 118.7(7) . .
C25 C30 C32 121.9(7) . .
O19 C31 O20 123.4(7) . .
O19 C31 C26 120.2(7) . .
O20 C31 C26 116.4(7) . .
O21 C32 O22 122.7(8) . .
O21 C32 C30 124.0(7) . .
O22 C32 C30 113.1(7) . .
C34 C33 C38 119.3(7) . .
C34 C33 C41 122.1(7) . .
C38 C33 C41 118.5(7) . .
C33 C34 C35 120.7(8) . .
C33 C34 C39 121.0(7) . .
C35 C34 C39 118.2(7) . .
C36 C35 C34 120.2(9) . .
C36 C35 H35 119.9 . .
C34 C35 H35 119.9 . .
C35 C36 C37 120.2(9) . .
C35 C36 H36 119.9 . .
C37 C36 H36 119.9 . .
C36 C37 C38 120.5(8) . .
C36 C37 H37 119.8 . .
C38 C37 H37 119.8 . .
C33 C38 C37 119.0(7) . .
C33 C38 C40 120.2(6) . .
C37 C38 C40 120.8(7) . .
O23 C39 O24 123.3(7) . .
O23 C39 C34 120.2(7) . .
O24 C39 C34 116.4(7) . .
O25B C40 O26B 121.7(8) . .
O25A C40 O26A 115.8(9) . .
O25B C40 C38 119.3(8) . .
O25A C40 C38 121.9(8) . .
O26B C40 C38 112.8(7) . .
O26A C40 C38 115.7(7) . .
C42 C41 C46 117.2(7) . .
C42 C41 C33 121.5(7) . .
C46 C41 C33 121.3(7) . .
C41 C42 C43 121.4(7) . .
C41 C42 C47 123.7(7) . .
C43 C42 C47 114.9(7) . .
C44 C43 C42 120.7(7) . .
C44 C43 H43 119.6 . .
C42 C43 H43 119.6 . .
C45 C44 C43 119.1(8) . .
C45 C44 H44 120.4 . .
C43 C44 H44 120.4 . .
C44 C45 C46 121.3(7) . .
C44 C45 H45 119.3 . .
C46 C45 H45 119.3 . .
C45 C46 C41 120.1(7) . .
C45 C46 C48 119.0(7) . .
C41 C46 C48 120.8(7) . .
O28 C47 O27 124.6(7) . .
O28 C47 C42 117.3(7) . .
O27 C47 C42 118.1(7) . .
O29 C48 O30 122.0(7) . .
O29 C48 C46 125.3(7) . .
O30 C48 C46 112.8(7) . .
N1 C49 C50 121.2(9) . .
N1 C49 H49 119.4 . .
C50 C49 H49 119.4 . .
C51 C50 C49 119.2(9) . .
C51 C50 H50 120.4 . .
C49 C50 H50 120.4 . .
C52 C51 C50 120.7(9) . .
C52 C51 H51 119.6 . .
C50 C51 H51 119.6 . .
C51 C52 C53 118.5(9) . .
C51 C52 H52 120.7 . .
C53 C52 H52 120.7 . .
N1 C53 C52 120.9(8) . .
N1 C53 C54 114.8(7) . .
C52 C53 C54 124.1(8) . .
N2 C54 C55 121.6(8) . .
N2 C54 C53 114.9(7) . .
C55 C54 C53 123.4(8) . .
C54 C55 C56 118.8(8) . .
C54 C55 H55 120.6 . .
C56 C55 H55 120.6 . .
C57 C56 C55 118.7(8) . .
C57 C56 H56 120.7 . .
C55 C56 H56 120.7 . .
C56 C57 C58 120.1(9) . .
C56 C57 H57 120.0 . .
C58 C57 H57 120.0 . .
N2 C58 C57 121.7(8) . .
N2 C58 H58 119.1 . .
C57 C58 H58 119.1 . .
N3 C59 C60 121.7(9) . .
N3 C59 H59 119.2 . .
C60 C59 H59 119.2 . .
C61 C60 C59 119.2(8) . .
C61 C60 H60 120.4 . .
C59 C60 H60 120.4 . .
C60 C61 C62 119.3(9) . .
C60 C61 H61 120.4 . .
C62 C61 H61 120.4 . .
C63 C62 C61 119.0(8) . .
C63 C62 H62 120.5 . .
C61 C62 H62 120.5 . .
N3 C63 C62 121.4(7) . .
N3 C63 C64 114.3(7) . .
C62 C63 C64 124.3(7) . .
N4 C64 C65 121.2(7) . .
N4 C64 C63 115.2(7) . .
C65 C64 C63 123.6(8) . .
C66 C65 C64 118.3(8) . .
C66 C65 H65 120.9 . .
C64 C65 H65 120.9 . .
C67 C66 C65 120.1(8) . .
C67 C66 H66 120.0 . .
C65 C66 H66 120.0 . .
C66 C67 C68 119.5(8) . .
C66 C67 H67 120.2 . .
C68 C67 H67 120.2 . .
N4 C68 C67 121.9(8) . .
N4 C68 H68 119.1 . .
C67 C68 H68 119.1 . .

loop_
_geom_bond_atom_site_label_1
_geom_bond_atom_site_label_2
_geom_bond_distance
_geom_bond_site_symmetry_2
U1 O2 1.754(5) .
U1 O1 1.768(5) .
U1 O11 2.342(5) .
U1 O15 2.380(5) .
U1 O19 2.388(5) .
U1 O28 2.399(5) 4_565
U1 O7 2.434(5) .
U2 O4 1.764(5) .
U2 O3 1.768(5) .
U2 O23 2.348(5) .
U2 O27 2.359(5) .
U2 O20 2.383(5) 4_566
U2 O10 2.454(5) .
U2 O9 2.470(5) .
U3 O5 1.706(11) .
U3 O6 1.756(12) .
U3 O12 2.347(7) .
U3 O26A 2.416(12) 4_565
U3 O18A 2.510(13) 4_566
U3 O17A 2.540(11) 4_566
U3 O25A 2.577(15) 4_565
Cu1 O16 1.972(5) .
Cu1 N1 1.981(7) .
Cu1 O8 1.993(5) .
Cu1 N2 1.997(6) .
Cu1 O29 2.254(5) 4_575
Cu2 O24 1.954(5) .
Cu2 O13 1.963(5) .
Cu2 N3 1.992(7) .
Cu2 N4 2.019(6) .
Cu2 O21 2.355(6) 4_576
O7 C7 1.260(9) .
O8 C7 1.280(9) .
O9 C8 1.263(9) .
O10 C8 1.271(9) .
O11 C15 1.267(9) .
O12 C15 1.258(11) .
O13 C16 1.247(9) .
O14 C16 1.248(9) .
O15 C23 1.255(9) .
O16 C23 1.271(9) .
O17A C24 1.272(8) .
O17A U3 2.540(11) 4_565
O18A C24 1.266(8) .
O18A U3 2.510(13) 4_565
O17B C24 1.232(8) .
O18B C24 1.283(8) .
O19 C31 1.248(9) .
O20 C31 1.267(9) .
O20 U2 2.383(5) 4_565
O21 C32 1.216(9) .
O21 Cu2 2.355(6) 4_575
O22 C32 1.299(10) .
O22 H22 0.8641 .
O23 C39 1.254(9) .
O24 C39 1.280(9) .
O25A C40 1.247(8) .
O25A U3 2.577(15) 4_566
O26A C40 1.296(8) .
O26A U3 2.416(12) 4_566
O25B C40 1.230(8) .
O26B C40 1.285(8) .
O27 C47 1.277(9) .
O28 C47 1.234(9) .
O28 U1 2.399(5) 4_566
O29 C48 1.210(9) .
O29 Cu1 2.254(5) 4_576
O30 C48 1.332(9) .
O30 H30 0.9479 .
N1 C49 1.339(10) .
N1 C53 1.360(10) .
N2 C54 1.338(10) .
N2 C58 1.344(10) .
N3 C59 1.331(11) .
N3 C63 1.347(10) .
N4 C68 1.343(10) .
N4 C64 1.352(10) .
C1 C2 1.399(10) .
C1 C6 1.402(10) .
C1 C9 1.501(10) .
C2 C3 1.395(10) .
C2 C7 1.500(10) .
C3 C4 1.394(11) .
C3 H3 0.9500 .
C4 C5 1.382(10) .
C4 H4 0.9500 .
C5 C6 1.391(10) .
C5 H5 0.9500 .
C6 C8 1.507(10) .
C9 C10 1.412(10) .
C9 C14 1.412(10) .
C10 C11 1.374(11) .
C10 C15 1.489(11) .
C11 C12 1.400(12) .
C11 H11 0.9500 .
C12 C13 1.376(12) .
C12 H12 0.9500 .
C13 C14 1.384(11) .
C13 H13 0.9500 .
C14 C16 1.513(10) .
C17 C18 1.397(10) .
C17 C22 1.398(10) .
C17 C25 1.503(10) .
C18 C19 1.378(10) .
C18 C23 1.503(10) .
C19 C20 1.384(11) .
C19 H19A 0.9500 .
C20 C21 1.388(12) .
C20 H20 0.9500 .
C21 C22 1.382(11) .
C21 H21 0.9500 .
C22 C24 1.529(9) .
C25 C26 1.400(11) .
C25 C30 1.405(11) .
C26 C27 1.395(11) .
C26 C31 1.487(11) .
C27 C28 1.381(13) .
C27 H27 0.9500 .
C28 C29 1.361(13) .
C28 H28 0.9500 .
C29 C30 1.390(11) .
C29 H29 0.9500 .
C30 C32 1.484(11) .
C33 C34 1.386(11) .
C33 C38 1.409(10) .
C33 C41 1.491(11) .
C34 C35 1.399(11) .
C34 C39 1.499(11) .
C35 C36 1.376(14) .
C35 H35 0.9500 .
C36 C37 1.381(15) .
C36 H36 0.9500 .
C37 C38 1.415(12) .
C37 H37 0.9500 .
C38 C40 1.539(7) .
C41 C42 1.393(11) .
C41 C46 1.422(10) .
C42 C43 1.398(11) .
C42 C47 1.501(10) .
C43 C44 1.386(11) .
C43 H43 0.9500 .
C44 C45 1.367(12) .
C44 H44 0.9500 .
C45 C46 1.406(11) .
C45 H45 0.9500 .
C46 C48 1.481(11) .
C49 C50 1.389(12) .
C49 H49 0.9500 .
C50 C51 1.362(14) .
C50 H50 0.9500 .
C51 C52 1.362(13) .
C51 H51 0.9500 .
C52 C53 1.399(11) .
C52 H52 0.9500 .
C53 C54 1.460(11) .
C54 C55 1.393(11) .
C55 C56 1.395(13) .
C55 H55 0.9500 .
C56 C57 1.360(13) .
C56 H56 0.9500 .
C57 C58 1.379(12) .
C57 H57 0.9500 .
C58 H58 0.9500 .
C59 C60 1.389(13) .
C59 H59 0.9500 .
C60 C61 1.362(13) .
C60 H60 0.9500 .
C61 C62 1.386(12) .
C61 H61 0.9500 .
C62 C63 1.378(11) .
C62 H62 0.9500 .
C63 C64 1.469(11) .
C64 C65 1.400(11) .
C65 C66 1.373(12) .
C65 H65 0.9500 .
C66 C67 1.364(13) .
C66 H66 0.9500 .
C67 C68 1.372(12) .
C67 H67 0.9500 .
C68 H68 0.9500 .

loop_
_geom_hbond_atom_site_label_D
_geom_hbond_atom_site_label_H
_geom_hbond_atom_site_label_A
_geom_hbond_distance_DH
_geom_hbond_distance_HA
_geom_hbond_distance_DA
_geom_hbond_angle_DHA
_geom_hbond_site_symmetry_A
O22 H22 O14 0.86 1.68 2.481(9) 153.8 4_575
O30 H30 O8 0.95 1.82 2.666(8) 146.7 4_576
